data_7156825
loop_
_publ_author_name
'Liu, Youran'
'Chen, Fei'
'He, Yan-Mei'
'Li, Chenghao'
'Fan, Qing-Hua'

_publ_section_title
;
 Enantioselective synthesis of tunable chiral pyridine-aminophosphine
 ligands and their applications in asymmetric hydrogenation.
;
_journal_issue 20
_journal_name_full 'Organic &amp; biomolecular chemistry'
_journal_page_first 5099
_journal_page_last 5105
_journal_paper_doi 10.1039/c9ob00770a
_journal_volume 17
_journal_year 2019
_chemical_formula_moiety 'C27 H24 N2 O2 S'
_chemical_formula_sum 'C27 H24 N2 O2 S'
_chemical_formula_weight 440.54
_space_group_crystal_system triclinic
_space_group_IT_number 2
_space_group_name_Hall '-P 1'
_space_group_name_H-M_alt 'P -1'
_symmetry_space_group_name_Hall '-P 1'
_symmetry_space_group_name_H-M 'P -1'
_atom_sites_solution_hydrogens geom
_audit_creation_date 2018-11-23
_audit_creation_method
;
Olex2 1.2
(compiled 2018.05.29 svn.r3508 for OlexSys, GUI svn.r5506)
;
_audit_update_record
;
2019-03-22 deposited with the CCDC.    2019-04-30 downloaded from the CCDC.
;
_cell_angle_alpha 86.3960(10)
_cell_angle_beta 79.0400(10)
_cell_angle_gamma 84.8070(10)
_cell_formula_units_Z 2
_cell_length_a 7.62910(10)
_cell_length_b 10.7430(2)
_cell_length_c 13.7168(2)
_cell_measurement_reflns_used 34190
_cell_measurement_temperature 170.00(10)
_cell_measurement_theta_max 30.6830
_cell_measurement_theta_min 3.6570
_cell_volume 1097.99(3)
_computing_cell_refinement 'CrysAlisPro 1.171.39.45i (Rigaku OD, 2018)'
_computing_data_collection 'CrysAlisPro 1.171.39.45i (Rigaku OD, 2018)'
_computing_data_reduction 'CrysAlisPro 1.171.39.45i (Rigaku OD, 2018)'
_computing_molecular_graphics 'Olex2 (Dolomanov et al., 2009)'
_computing_publication_material 'Olex2 (Dolomanov et al., 2009)'
_computing_structure_refinement 'ShelXL (Sheldrick, 2015)'
_computing_structure_solution 'SHELXT 2018/2 (Sheldrick, 2018)'
_diffrn_ambient_environment N~2~
_diffrn_ambient_temperature 170.00(10)
_diffrn_detector 'CCD plate'
_diffrn_measured_fraction_theta_full 0.997
_diffrn_measured_fraction_theta_max 0.903
_diffrn_measurement_details
;
List of Runs (angles in degrees, time in seconds):

  # Type    Start    End  Width  t~exp~   \w     \q     \k     \f   Frames
#--------------------------------------------------------------------------
  1  \w    -84.00  94.00   0.50    3.00    --    5.00  45.00  60.00  356
  2  \w    -84.00  94.00   0.50    3.00    --    5.00  45.00 120.00  356
  3  \w    -84.00  94.00   0.50    3.00    --    5.00  45.00  60.00  356
  4  \w    -84.00  94.00   0.50    3.00    --    5.00  45.00  90.00  356
  5  \w    -84.00  94.00   0.50    3.00    --    5.00  45.00 120.00  356
  6  \w   -104.00  74.00   0.50    3.00    --  -15.00  45.00 -18.93  356
  7  \w   -104.00  74.00   0.50    3.00    --  -15.00  45.00  90.00  356
  8  \w   -104.00  74.00   0.50    3.00    --  -15.00  45.00  30.00  356
  9  \w   -104.00  74.00   0.50    3.00    --  -15.00  45.00 150.00  356
 10  \w   -104.00  74.00   0.50    3.00    --  -15.00  45.00  90.00  356
 11  \w   -104.00  74.00   0.50    3.00    --  -15.00  45.00 179.61  356
;
_diffrn_measurement_device 'four-circle diffractometer'
_diffrn_measurement_device_type 'XtaLAB AFC10 (RCD3): fixed-chi single'
_diffrn_measurement_method '\w scans'
_diffrn_orient_matrix_type 'CrysAlisPro convention (1999,Acta A55,543-557)'
_diffrn_orient_matrix_UB_11 0.0246648000
_diffrn_orient_matrix_UB_12 -0.0002504000
_diffrn_orient_matrix_UB_13 -0.0525253000
_diffrn_orient_matrix_UB_21 -0.0861594000
_diffrn_orient_matrix_UB_22 -0.0176231000
_diffrn_orient_matrix_UB_23 -0.0029408000
_diffrn_orient_matrix_UB_31 -0.0315352000
_diffrn_orient_matrix_UB_32 0.0639858000
_diffrn_orient_matrix_UB_33 -0.0035687000
_diffrn_radiation_monochromator mirror
_diffrn_radiation_probe x-ray
_diffrn_radiation_type MoK\a
_diffrn_radiation_wavelength 0.71073
_diffrn_reflns_av_R_equivalents 0.0250
_diffrn_reflns_av_unetI/netI 0.0151
_diffrn_reflns_Laue_measured_fraction_full 0.997
_diffrn_reflns_Laue_measured_fraction_max 0.903
_diffrn_reflns_limit_h_max 10
_diffrn_reflns_limit_h_min -10
_diffrn_reflns_limit_k_max 14
_diffrn_reflns_limit_k_min -15
_diffrn_reflns_limit_l_max 19
_diffrn_reflns_limit_l_min -19
_diffrn_reflns_number 54082
_diffrn_reflns_point_group_measured_fraction_full 0.997
_diffrn_reflns_point_group_measured_fraction_max 0.903
_diffrn_reflns_theta_full 25.242
_diffrn_reflns_theta_max 30.629
_diffrn_reflns_theta_min 3.452
_diffrn_source 'Rotating-anode X-ray tube'
_diffrn_source_type 'Rigaku (Mo) X-ray Source'
_exptl_absorpt_coefficient_mu 0.175
_exptl_absorpt_correction_T_max 1.00000
_exptl_absorpt_correction_T_min 0.80645
_exptl_absorpt_correction_type multi-scan
_exptl_absorpt_process_details
;
CrysAlisPro 1.171.39.45i (Rigaku Oxford Diffraction, 2018)
Empirical absorption correction using spherical harmonics,
 implemented in SCALE3 ABSPACK scaling algorithm.
;
_exptl_crystal_colour white
_exptl_crystal_colour_primary white
_exptl_crystal_density_diffrn 1.333
_exptl_crystal_description block
_exptl_crystal_F_000 464
_exptl_crystal_size_max 0.325
_exptl_crystal_size_mid 0.312
_exptl_crystal_size_min 0.086
_refine_diff_density_max 0.349
_refine_diff_density_min -0.379
_refine_diff_density_rms 0.043
_refine_ls_extinction_method none
_refine_ls_goodness_of_fit_ref 1.071
_refine_ls_hydrogen_treatment constr
_refine_ls_matrix_type full
_refine_ls_number_parameters 290
_refine_ls_number_reflns 6122
_refine_ls_number_restraints 0
_refine_ls_restrained_S_all 1.071
_refine_ls_R_factor_all 0.0410
_refine_ls_R_factor_gt 0.0362
_refine_ls_shift/su_max 0.001
_refine_ls_shift/su_mean 0.000
_refine_ls_structure_factor_coef Fsqd
_refine_ls_weighting_details 'w=1/[\s^2^(Fo^2^)+(0.0564P)^2^+0.2842P] where P=(Fo^2^+2Fc^2^)/3'
_refine_ls_weighting_scheme calc
_refine_ls_wR_factor_gt 0.1030
_refine_ls_wR_factor_ref 0.1063
_reflns_Friedel_coverage 0.000
_reflns_number_gt 5442
_reflns_number_total 6122
_reflns_threshold_expression 'I > 2\s(I)'
_cod_data_source_file c9ob00770a2.cif
_cod_data_source_block mx7654
_cod_depositor_comments 'Adding full bibliography for 7156822--7156826.cif.'
_cod_database_code 7156825
_shelx_shelxl_version_number 2016/6
_chemical_oxdiff_formula CHONS
_shelx_space_group_comment
;
The symmetry employed for this shelxl refinement is uniquely defined
by the following loop, which should always be used as a source of
symmetry information in preference to the above space-group names.
They are only intended as comments.
;
_reflns_odcompleteness_completeness 99.73
_reflns_odcompleteness_iscentric 1
_reflns_odcompleteness_theta 27.82
_olex2_refinement_description
;
1. Fixed Uiso
 At 1.2 times of:
  All C(H) groups, All C(H,H) groups
 At 1.5 times of:
  All C(H,H,H) groups
2.a Ternary CH refined with riding coordinates:
 C12(H12)
2.b Secondary CH2 refined with riding coordinates:
 C10(H10A,H10B), C11(H11A,H11B)
2.c Aromatic/amide H refined with riding coordinates:
 C2(H2), C3(H3), C5(H5), C6(H6), C13(H13), C14(H14), C15(H15), C16(H16),
 C18(H18), C19(H19), C20(H20), C23(H23), C24(H24), C25(H25), C26(H26), C27(H27)
2.d Idealised Me refined as rotating group:
 C7(H7A,H7B,H7C)
;
_olex2_submission_special_instructions 'No special instructions were received'
_oxdiff_exptl_absorpt_empirical_details
;
Empirical correction (ABSPACK) includes:
- Absorption correction using spherical harmonics
- Frame scaling
;
_oxdiff_exptl_absorpt_empirical_full_max 1.240
_oxdiff_exptl_absorpt_empirical_full_min 0.770

loop_
_space_group_symop_operation_xyz
'x, y, z'
'-x, -y, -z'

loop_
_atom_site_label
_atom_site_type_symbol
_atom_site_fract_x
_atom_site_fract_y
_atom_site_fract_z
_atom_site_U_iso_or_equiv
_atom_site_adp_type
_atom_site_occupancy
_atom_site_site_symmetry_order
_atom_site_calc_flag
_atom_site_refinement_flags_posn
S1 S 0.13210(3) 0.68504(2) 0.32454(2) 0.02227(8) Uani 1 1 d .
O1 O 0.08169(11) 0.75794(8) 0.24206(6) 0.02960(18) Uani 1 1 d .
O2 O 0.01463(11) 0.68840(8) 0.41944(6) 0.02946(18) Uani 1 1 d .
N1 N 0.32388(12) 0.73058(8) 0.34200(6) 0.02240(17) Uani 1 1 d .
N2 N 0.29441(12) 0.78210(9) 0.60602(6) 0.02473(18) Uani 1 1 d .
C1 C 0.17485(14) 0.52860(10) 0.29002(7) 0.0228(2) Uani 1 1 d .
C2 C 0.12291(15) 0.43257(11) 0.35872(8) 0.0273(2) Uani 1 1 d .
H2 H 0.066092 0.450438 0.423080 0.033 Uiso 1 1 calc R
C3 C 0.15633(17) 0.30955(11) 0.33074(9) 0.0313(2) Uani 1 1 d .
H3 H 0.119550 0.245224 0.376574 0.038 Uiso 1 1 calc R
C4 C 0.24382(16) 0.28068(11) 0.23543(9) 0.0309(2) Uani 1 1 d .
C5 C 0.29745(17) 0.37821(11) 0.16801(9) 0.0334(3) Uani 1 1 d .
H5 H 0.357707 0.360080 0.104320 0.040 Uiso 1 1 calc R
C6 C 0.26301(16) 0.50168(11) 0.19374(8) 0.0295(2) Uani 1 1 d .
H6 H 0.298074 0.566031 0.147550 0.035 Uiso 1 1 calc R
C7 C 0.2776(2) 0.14672(12) 0.20544(12) 0.0467(3) Uani 1 1 d .
H7A H 0.223895 0.137000 0.148769 0.070 Uiso 1 1 calc GR
H7B H 0.226014 0.092577 0.259641 0.070 Uiso 1 1 calc GR
H7C H 0.404237 0.125288 0.188802 0.070 Uiso 1 1 calc GR
C8 C 0.46502(14) 0.73388(10) 0.25603(7) 0.0247(2) Uani 1 1 d .
C9 C 0.61783(15) 0.65161(11) 0.25500(9) 0.0296(2) Uani 1 1 d .
C10 C 0.63425(16) 0.57631(12) 0.34882(9) 0.0332(2) Uani 1 1 d .
H10A H 0.757940 0.545302 0.347949 0.040 Uiso 1 1 calc R
H10B H 0.561920 0.505394 0.355841 0.040 Uiso 1 1 calc R
C11 C 0.56849(16) 0.66306(12) 0.43501(9) 0.0311(2) Uani 1 1 d .
H11A H 0.589538 0.620545 0.496725 0.037 Uiso 1 1 calc R
H11B H 0.634646 0.737221 0.424282 0.037 Uiso 1 1 calc R
C12 C 0.36841(14) 0.70091(10) 0.44246(7) 0.0239(2) Uani 1 1 d .
H12 H 0.302623 0.629466 0.472263 0.029 Uiso 1 1 calc R
C13 C 0.44652(17) 0.81546(11) 0.17529(8) 0.0315(2) Uani 1 1 d .
H13 H 0.346829 0.872656 0.178008 0.038 Uiso 1 1 calc R
C14 C 0.5788(2) 0.81043(14) 0.09055(9) 0.0430(3) Uani 1 1 d .
H14 H 0.565850 0.862741 0.035300 0.052 Uiso 1 1 calc R
C15 C 0.72950(19) 0.72840(16) 0.08765(10) 0.0473(4) Uani 1 1 d .
H15 H 0.816964 0.724904 0.030315 0.057 Uiso 1 1 calc R
C16 C 0.75058(17) 0.65137(14) 0.16993(10) 0.0402(3) Uani 1 1 d .
H16 H 0.854705 0.598751 0.168411 0.048 Uiso 1 1 calc R
C17 C 0.30758(15) 0.81080(10) 0.50897(8) 0.0254(2) Uani 1 1 d .
C18 C 0.2712(2) 0.93107(11) 0.47108(9) 0.0391(3) Uani 1 1 d .
H18 H 0.284274 0.948372 0.402912 0.047 Uiso 1 1 calc R
C19 C 0.2148(2) 1.02483(12) 0.53772(11) 0.0461(4) Uani 1 1 d .
H19 H 0.187656 1.106243 0.514698 0.055 Uiso 1 1 calc R
C20 C 0.1991(2) 0.99671(12) 0.63810(10) 0.0381(3) Uani 1 1 d .
H20 H 0.160881 1.058587 0.683630 0.046 Uiso 1 1 calc R
C21 C 0.24141(15) 0.87432(10) 0.67040(8) 0.0273(2) Uani 1 1 d .
C22 C 0.22502(15) 0.83814(11) 0.77797(8) 0.0284(2) Uani 1 1 d .
C23 C 0.2262(2) 0.71313(12) 0.81018(9) 0.0387(3) Uani 1 1 d .
H23 H 0.238751 0.651660 0.763982 0.046 Uiso 1 1 calc R
C24 C 0.2089(2) 0.67877(14) 0.91047(10) 0.0452(3) Uani 1 1 d .
H24 H 0.210013 0.594574 0.930995 0.054 Uiso 1 1 calc R
C25 C 0.18992(18) 0.76915(14) 0.98031(9) 0.0402(3) Uani 1 1 d .
H25 H 0.177670 0.746091 1.047607 0.048 Uiso 1 1 calc R
C26 C 0.1894(2) 0.89312(15) 0.94908(10) 0.0439(3) Uani 1 1 d .
H26 H 0.177287 0.954129 0.995623 0.053 Uiso 1 1 calc R
C27 C 0.20668(19) 0.92829(13) 0.84910(9) 0.0391(3) Uani 1 1 d .
H27 H 0.206081 1.012647 0.829105 0.047 Uiso 1 1 calc R

loop_
_atom_site_aniso_label
_atom_site_aniso_U_11
_atom_site_aniso_U_22
_atom_site_aniso_U_33
_atom_site_aniso_U_23
_atom_site_aniso_U_13
_atom_site_aniso_U_12
S1 0.02345(13) 0.02424(13) 0.01874(12) -0.00420(9) -0.00270(9) -0.00025(9)
O1 0.0330(4) 0.0301(4) 0.0271(4) -0.0016(3) -0.0109(3) 0.0021(3)
O2 0.0282(4) 0.0332(4) 0.0243(4) -0.0079(3) 0.0034(3) -0.0016(3)
N1 0.0253(4) 0.0255(4) 0.0165(4) -0.0027(3) -0.0034(3) -0.0026(3)
N2 0.0280(4) 0.0255(4) 0.0215(4) -0.0061(3) -0.0063(3) 0.0008(3)
C1 0.0231(5) 0.0252(5) 0.0203(4) -0.0044(4) -0.0034(4) -0.0020(4)
C2 0.0305(5) 0.0295(5) 0.0207(5) -0.0024(4) -0.0016(4) -0.0018(4)
C3 0.0371(6) 0.0270(5) 0.0284(5) 0.0015(4) -0.0037(4) -0.0024(4)
C4 0.0327(6) 0.0266(5) 0.0331(6) -0.0068(4) -0.0047(4) 0.0003(4)
C5 0.0392(6) 0.0330(6) 0.0257(5) -0.0096(4) 0.0030(4) -0.0045(5)
C6 0.0377(6) 0.0288(5) 0.0209(5) -0.0040(4) 0.0004(4) -0.0066(4)
C7 0.0584(9) 0.0272(6) 0.0503(8) -0.0107(6) 0.0018(7) 0.0005(6)
C8 0.0283(5) 0.0257(5) 0.0206(4) -0.0065(4) -0.0011(4) -0.0084(4)
C9 0.0274(5) 0.0332(6) 0.0295(5) -0.0125(4) -0.0034(4) -0.0060(4)
C10 0.0310(6) 0.0329(6) 0.0363(6) -0.0103(5) -0.0088(5) 0.0058(5)
C11 0.0331(6) 0.0335(6) 0.0288(5) -0.0076(4) -0.0122(4) 0.0037(4)
C12 0.0311(5) 0.0227(5) 0.0186(4) -0.0033(4) -0.0068(4) -0.0004(4)
C13 0.0408(6) 0.0301(6) 0.0241(5) -0.0013(4) -0.0027(4) -0.0120(5)
C14 0.0514(8) 0.0523(8) 0.0256(6) -0.0008(5) 0.0017(5) -0.0253(7)
C15 0.0383(7) 0.0727(10) 0.0304(6) -0.0162(6) 0.0081(5) -0.0241(7)
C16 0.0263(5) 0.0571(8) 0.0381(6) -0.0224(6) 0.0005(5) -0.0079(5)
C17 0.0313(5) 0.0238(5) 0.0224(5) -0.0052(4) -0.0077(4) -0.0004(4)
C18 0.0670(9) 0.0264(6) 0.0266(5) -0.0038(4) -0.0172(6) 0.0026(5)
C19 0.0782(10) 0.0248(6) 0.0386(7) -0.0064(5) -0.0234(7) 0.0087(6)
C20 0.0542(8) 0.0286(6) 0.0339(6) -0.0133(5) -0.0158(5) 0.0091(5)
C21 0.0295(5) 0.0289(5) 0.0250(5) -0.0096(4) -0.0077(4) 0.0016(4)
C22 0.0276(5) 0.0350(6) 0.0235(5) -0.0105(4) -0.0057(4) 0.0016(4)
C23 0.0557(8) 0.0360(6) 0.0242(5) -0.0095(5) -0.0086(5) 0.0048(6)
C24 0.0647(9) 0.0438(7) 0.0263(6) -0.0037(5) -0.0086(6) 0.0019(7)
C25 0.0420(7) 0.0570(8) 0.0220(5) -0.0081(5) -0.0052(5) -0.0027(6)
C26 0.0539(8) 0.0527(8) 0.0268(6) -0.0190(6) -0.0062(5) -0.0036(6)
C27 0.0506(8) 0.0387(7) 0.0292(6) -0.0132(5) -0.0074(5) -0.0030(6)

loop_
_atom_type_symbol
_atom_type_description
_atom_type_scat_dispersion_real
_atom_type_scat_dispersion_imag
_atom_type_scat_source
C C 0.0033 0.0016 'International Tables Vol C Tables 4.2.6.8 and 6.1.1.4'
H H 0.0000 0.0000 'International Tables Vol C Tables 4.2.6.8 and 6.1.1.4'
N N 0.0061 0.0033 'International Tables Vol C Tables 4.2.6.8 and 6.1.1.4'
O O 0.0106 0.0060 'International Tables Vol C Tables 4.2.6.8 and 6.1.1.4'
S S 0.1246 0.1234 'International Tables Vol C Tables 4.2.6.8 and 6.1.1.4'

loop_
_geom_angle_atom_site_label_1
_geom_angle_atom_site_label_2
_geom_angle_atom_site_label_3
_geom_angle
O1 S1 O2 119.40(5)
O1 S1 N1 107.78(5)
O1 S1 C1 107.68(5)
O2 S1 N1 106.10(5)
O2 S1 C1 108.71(5)
N1 S1 C1 106.49(5)
C8 N1 S1 116.24(7)
C8 N1 C12 119.88(8)
C12 N1 S1 116.11(7)
C17 N2 C21 118.46(10)
C2 C1 S1 119.85(8)
C2 C1 C6 120.28(10)
C6 C1 S1 119.87(8)
C1 C2 C3 119.47(10)
C2 C3 C4 121.19(11)
C3 C4 C7 120.75(11)
C5 C4 C3 118.50(10)
C5 C4 C7 120.75(11)
C6 C5 C4 121.33(10)
C5 C6 C1 119.22(10)
C9 C8 N1 118.53(10)
C13 C8 N1 120.27(10)
C13 C8 C9 121.18(10)
C8 C9 C10 117.41(10)
C16 C9 C8 118.31(12)
C16 C9 C10 124.11(11)
C9 C10 C11 107.07(10)
C12 C11 C10 110.01(9)
N1 C12 C11 110.85(8)
N1 C12 C17 110.51(8)
C17 C12 C11 111.64(9)
C14 C13 C8 119.08(12)
C15 C14 C13 120.48(13)
C14 C15 C16 120.06(12)
C15 C16 C9 120.80(13)
N2 C17 C12 114.60(9)
N2 C17 C18 123.04(10)
C18 C17 C12 122.35(10)
C17 C18 C19 118.11(11)
C20 C19 C18 119.62(12)
C19 C20 C21 118.96(11)
N2 C21 C20 121.79(10)
N2 C21 C22 116.84(10)
C20 C21 C22 121.34(10)
C23 C22 C21 120.43(10)
C23 C22 C27 118.30(11)
C27 C22 C21 121.27(11)
C24 C23 C22 120.75(12)
C25 C24 C23 120.38(14)
C26 C25 C24 119.29(12)
C25 C26 C27 120.73(12)
C26 C27 C22 120.55(13)

loop_
_geom_bond_atom_site_label_1
_geom_bond_atom_site_label_2
_geom_bond_distance
S1 O1 1.4286(8)
S1 O2 1.4337(8)
S1 N1 1.6477(9)
S1 C1 1.7599(11)
N1 C8 1.4388(13)
N1 C12 1.4896(12)
N2 C17 1.3342(13)
N2 C21 1.3516(13)
C1 C2 1.3852(15)
C1 C6 1.3983(14)
C2 C3 1.3874(16)
C3 C4 1.3901(16)
C4 C5 1.3901(17)
C4 C7 1.5079(17)
C5 C6 1.3834(16)
C8 C9 1.3962(16)
C8 C13 1.3890(15)
C9 C10 1.4962(17)
C9 C16 1.3921(16)
C10 C11 1.5317(16)
C11 C12 1.5295(16)
C12 C17 1.5221(14)
C13 C14 1.3874(17)
C14 C15 1.380(2)
C15 C16 1.383(2)
C17 C18 1.3863(16)
C18 C19 1.3868(18)
C19 C20 1.3758(18)
C20 C21 1.3905(17)
C21 C22 1.4867(15)
C22 C23 1.3869(18)
C22 C27 1.3972(16)
C23 C24 1.3864(17)
C24 C25 1.3857(19)
C25 C26 1.373(2)
C26 C27 1.3843(18)
